data_7716542
loop_
_publ_author_name
'Harland, Jill B.'
'LaLonde, Ashley B.'
'Thomas, Diamond J.'
'Castella, Daniel G.'
'Kampf, Jeff W.'
'Zeller, Matthias'
'Alp, E. Ercan'
'Hu, Michael Y.'
'Zhao, Jiyong'
'Lehnert, Nicolai'

_publ_section_title
;
 Vibrational properties of heme-nitrosoalkane complexes in comparison with
 those of their HNO analogs, and reactivity studies towards nitric oxide
 and Lewis acids.
;
_journal_issue 33
_journal_name_full 'Dalton transactions (Cambridge, England : 2003)'
_journal_page_first 13906
_journal_page_last 13924
_journal_paper_doi 10.1039/d4dt01632g
_journal_volume 53
_journal_year 2024
_chemical_formula_moiety 'C119 H107 Fe N5 O10'
_chemical_formula_sum 'C119 H107 Fe N5 O10'
_chemical_formula_weight 1822.94
_space_group_crystal_system monoclinic
_space_group_IT_number 14
_space_group_name_Hall '-P 2ybc'
_space_group_name_H-M_alt 'P 1 21/c 1'
_atom_sites_solution_hydrogens geom
_atom_sites_solution_primary dual
_atom_sites_solution_secondary difmap
_audit_creation_method SHELXL-2019/3
_audit_update_record
;
2024-05-22 deposited with the CCDC.	2024-07-04 downloaded from the CCDC.
;
_cell_angle_alpha 90
_cell_angle_beta 93.621(7)
_cell_angle_gamma 90
_cell_formula_units_Z 2
_cell_length_a 12.7311(2)
_cell_length_b 23.0067(4)
_cell_length_c 15.9889(11)
_cell_measurement_reflns_used 8187
_cell_measurement_temperature 85(2)
_cell_measurement_theta_max 68.23
_cell_measurement_theta_min 3.97
_cell_volume 4673.8(3)
_computing_cell_refinement 'CrystalClear-SM Expert 2.0 r12'
_computing_data_collection 'CrystalClear-SM Expert 2.0 r12 (Rigaku, 2011)'
_computing_data_reduction 'CrystalClear-SM Expert 2.0 r12'
_computing_publication_material 'CIFTAB (Sheldrick, 2015)'
_computing_structure_refinement 'SHELXL-2019/2 (Sheldrick, 2019)'
_computing_structure_solution 'SHELXT 2018 (Sheldrick, 2015)'
_diffrn_ambient_temperature 85(2)
_diffrn_measured_fraction_theta_full 0.994
_diffrn_measured_fraction_theta_max 0.993
_diffrn_measurement_device_type 'Rigaku AFC10K Saturn 944+ CCD-based X-ray diffractometer'
_diffrn_measurement_method '\w scans'
_diffrn_radiation_monochromator mirror
_diffrn_radiation_type CuK\a
_diffrn_radiation_wavelength 1.54187
_diffrn_reflns_av_R_equivalents 0.0543
_diffrn_reflns_av_unetI/netI 0.0215
_diffrn_reflns_Laue_measured_fraction_full 0.994
_diffrn_reflns_Laue_measured_fraction_max 0.993
_diffrn_reflns_limit_h_max 15
_diffrn_reflns_limit_h_min -15
_diffrn_reflns_limit_k_max 27
_diffrn_reflns_limit_k_min -27
_diffrn_reflns_limit_l_max 19
_diffrn_reflns_limit_l_min -18
_diffrn_reflns_number 127495
_diffrn_reflns_point_group_measured_fraction_full 0.994
_diffrn_reflns_point_group_measured_fraction_max 0.993
_diffrn_reflns_theta_full 67.687
_diffrn_reflns_theta_max 68.235
_diffrn_reflns_theta_min 3.371
_diffrn_source 'Cu-target micro-focus rotating anode'
_diffrn_source_type Micromax-007HF
_exptl_absorpt_coefficient_mu 1.826
_exptl_absorpt_correction_type empirical
_exptl_absorpt_process_details
;
    Higashi, T. (1995). Program for Absorption Correction.
    Rigaku Corporation, Tokyo, Japan.
;
_exptl_crystal_colour brown
_exptl_crystal_density_diffrn 1.295
_exptl_crystal_description block
_exptl_crystal_F_000 1924
_exptl_crystal_size_max 0.120
_exptl_crystal_size_mid 0.120
_exptl_crystal_size_min 0.100
_exptl_transmission_factor_max 0.8385
_exptl_transmission_factor_min 0.8106
_refine_diff_density_max 0.546
_refine_diff_density_min -0.530
_refine_diff_density_rms 0.050
_refine_ls_extinction_method none
_refine_ls_goodness_of_fit_ref 1.079
_refine_ls_hydrogen_treatment constr
_refine_ls_matrix_type full
_refine_ls_number_parameters 682
_refine_ls_number_reflns 8513
_refine_ls_number_restraints 114
_refine_ls_restrained_S_all 1.072
_refine_ls_R_factor_all 0.0442
_refine_ls_R_factor_gt 0.0429
_refine_ls_shift/su_max 0.001
_refine_ls_shift/su_mean 0.000
_refine_ls_structure_factor_coef Fsqd
_refine_ls_weighting_details 'w=1/[\s^2^(Fo^2^)+(0.0546P)^2^+2.9943P] where P=(Fo^2^+2Fc^2^)/3'
_refine_ls_weighting_scheme calc
_refine_ls_wR_factor_gt 0.1113
_refine_ls_wR_factor_ref 0.1124
_reflns_Friedel_coverage 0.000
_reflns_number_gt 8190
_reflns_number_total 8513
_reflns_threshold_expression 'I > 2\s(I)'
_cod_data_source_file d4dt01632g2.cif
_cod_data_source_block ABM2253
_cod_depositor_comments 'Adding full bibliography for 7716540--7716544.cif.'
_cod_original_sg_symbol_H-M 'P 21/c'
_cod_database_code 7716542
_shelx_shelxl_version_number 2019/3
_shelx_space_group_comment
;
The symmetry employed for this shelxl refinement is uniquely defined
by the following loop, which should always be used as a source of
symmetry information in preference to the above space-group names.
They are only intended as comments.
;
_shelx_estimated_absorpt_t_min 0.811
_shelx_estimated_absorpt_t_max 0.838
_exptl_absorpt_special_details 'Semi-empirical from equivalents using CrystalClear 2.0'

loop_
_space_group_symop_operation_xyz
'x, y, z'
'-x, y+1/2, -z+1/2'
'-x, -y, -z'
'x, -y-1/2, z-1/2'

loop_
_atom_site_label
_atom_site_type_symbol
_atom_site_fract_x
_atom_site_fract_y
_atom_site_fract_z
_atom_site_U_iso_or_equiv
_atom_site_adp_type
_atom_site_occupancy
_atom_site_site_symmetry_order
_atom_site_calc_flag
_atom_site_refinement_flags_posn
_atom_site_refinement_flags_adp
_atom_site_refinement_flags_occupancy
_atom_site_disorder_assembly
_atom_site_disorder_group
Fe1 Fe 0.000000 0.000000 1.000000 0.02144(11) Uani 1 2 d S . P . .
O1 O -0.23621(10) 0.02341(5) 0.69939(7) 0.0276(3) Uani 1 1 d . . . . .
O2 O -0.21823(9) 0.18603(5) 0.88201(7) 0.0243(3) Uani 1 1 d . . . . .
O3 O 0.33168(9) -0.03508(5) 0.77757(8) 0.0250(3) Uani 1 1 d . . . . .
O4 O 0.28315(9) 0.14582(5) 0.91014(8) 0.0278(3) Uani 1 1 d . . . . .
O5 O -0.1038(3) -0.10707(16) 0.9685(2) 0.0301(8) Uani 0.5 1 d . U P A 1
O6A O -0.0145(7) -0.0773(5) 0.9317(7) 0.0277(17) Uani 0.5 1 d . U P B 2
N1 N 0.02398(10) 0.03978(6) 0.89230(8) 0.0174(3) Uani 1 1 d . . . . .
N2 N -0.15547(10) 0.01639(6) 0.98500(8) 0.0177(3) Uani 1 1 d . . . . .
N3 N -0.0363(7) -0.0715(5) 0.9453(7) 0.0166(13) Uani 0.5 1 d . U P A 1
C1 C 0.11812(12) 0.04883(7) 0.85646(10) 0.0190(3) Uani 1 1 d . . . . .
C2 C 0.10085(13) 0.07912(8) 0.77808(10) 0.0225(3) Uani 1 1 d . . . . .
H2 H 0.152957 0.090109 0.741136 0.027 Uiso 1 1 calc R U . . .
C3 C -0.00344(13) 0.08889(8) 0.76716(10) 0.0217(3) Uani 1 1 d . . . . .
H3 H -0.038751 0.107820 0.720656 0.026 Uiso 1 1 calc R U . . .
C4 C -0.05144(12) 0.06545(7) 0.83868(10) 0.0186(3) Uani 1 1 d . . . . .
C5 C -0.15826(12) 0.06987(7) 0.85209(10) 0.0178(3) Uani 1 1 d . . . . .
C6 C -0.20624(12) 0.04612(7) 0.91961(10) 0.0183(3) Uani 1 1 d . . . . .
C7 C -0.31789(12) 0.04717(7) 0.92959(10) 0.0212(3) Uani 1 1 d . . . . .
H7 H -0.369823 0.065526 0.893373 0.025 Uiso 1 1 calc R U . . .
C8 C -0.33493(13) 0.01719(8) 1.00004(10) 0.0210(3) Uani 1 1 d . . . . .
H8 H -0.401128 0.009920 1.022276 0.025 Uiso 1 1 calc R U . . .
C9 C -0.23343(13) -0.00172(7) 1.03513(11) 0.0182(3) Uani 1 1 d . . . . .
C10 C -0.22192(12) 0.10487(7) 0.78822(10) 0.0182(3) Uani 1 1 d . . . . .
C11 C -0.25339(12) 0.08215(7) 0.70943(11) 0.0204(3) Uani 1 1 d . . . . .
C12 C -0.29860(12) 0.11714(8) 0.64617(10) 0.0213(3) Uani 1 1 d . . . . .
H12 H -0.318919 0.101103 0.592837 0.026 Uiso 1 1 calc R U . . .
C13 C -0.31379(13) 0.17592(8) 0.66176(11) 0.0235(4) Uani 1 1 d . . . . .
H13 H -0.343083 0.200215 0.618261 0.028 Uiso 1 1 calc R U . . .
C14 C -0.28684(13) 0.19944(8) 0.73972(11) 0.0248(4) Uani 1 1 d . . . . .
H14 H -0.299156 0.239385 0.750553 0.030 Uiso 1 1 calc R U . . .
C15 C -0.24140(12) 0.16365(7) 0.80195(10) 0.0199(3) Uani 1 1 d . . . . .
C16 C -0.25063(15) 0.00196(7) 0.61730(12) 0.0266(4) Uani 1 1 d . . . . .
C17 C -0.17781(15) 0.01520(9) 0.55987(12) 0.0310(4) Uani 1 1 d . . . . .
H17 H -0.117088 0.037390 0.576438 0.037 Uiso 1 1 calc R U . . .
C18 C -0.19371(16) -0.00407(9) 0.47764(14) 0.0323(4) Uani 1 1 d . . . . .
C19 C -0.28313(15) -0.03695(8) 0.45623(12) 0.0301(4) Uani 1 1 d . . . . .
H19 H -0.294986 -0.050010 0.400055 0.036 Uiso 1 1 calc R U . . .
C20 C -0.35548(15) -0.05130(8) 0.51407(12) 0.0292(4) Uani 1 1 d . . . . .
C21 C -0.33863(15) -0.03100(8) 0.59633(11) 0.0276(4) Uani 1 1 d . . . . .
H21 H -0.387286 -0.039856 0.637161 0.033 Uiso 1 1 calc R U . . .
C22 C -0.13274(13) 0.22327(7) 0.89416(11) 0.0244(4) Uani 1 1 d . . . . .
C23 C -0.05145(14) 0.22562(8) 0.84071(12) 0.0271(4) Uani 1 1 d . . . . .
H23 H -0.054486 0.202775 0.791124 0.033 Uiso 1 1 calc R U . . .
C24 C 0.03446(15) 0.26142(8) 0.85969(13) 0.0312(4) Uani 1 1 d . . . . .
C25 C 0.03598(16) 0.29553(10) 0.93162(15) 0.0416(5) Uani 1 1 d . . . . .
H25 H 0.093661 0.320969 0.943988 0.050 Uiso 1 1 calc R U . . .
C26 C -0.04501(16) 0.29316(11) 0.98564(16) 0.0485(6) Uani 1 1 d . . . . .
C27 C -0.13018(15) 0.25658(10) 0.96631(14) 0.0389(5) Uani 1 1 d . . . . .
H27 H -0.186390 0.254487 1.002543 0.047 Uiso 1 1 calc R U . . .
C28 C -0.11806(18) 0.01123(12) 0.41265(15) 0.0469(6) Uani 1 1 d . . . . .
H28A H -0.071292 0.042440 0.433947 0.070 Uiso 1 1 calc R U . . .
H28B H -0.157435 0.024279 0.361429 0.070 Uiso 1 1 calc R U . . .
H28C H -0.076110 -0.023053 0.400203 0.070 Uiso 1 1 calc R U . . .
C29 C -0.45141(18) -0.08706(10) 0.48940(13) 0.0411(5) Uani 1 1 d . . . . .
H29A H -0.469966 -0.082006 0.429418 0.062 Uiso 1 1 calc R U . . .
H29B H -0.510235 -0.074313 0.521581 0.062 Uiso 1 1 calc R U . . .
H29C H -0.436508 -0.128151 0.501117 0.062 Uiso 1 1 calc R U . . .
C30 C 0.12527(16) 0.26197(10) 0.80381(14) 0.0403(5) Uani 1 1 d . . . . .
H30A H 0.159580 0.223825 0.805543 0.060 Uiso 1 1 calc R U . . .
H30B H 0.176085 0.291772 0.823317 0.060 Uiso 1 1 calc R U . . .
H30C H 0.099255 0.270684 0.746174 0.060 Uiso 1 1 calc R U . . .
C31 C -0.0395(2) 0.32807(17) 1.0659(2) 0.0843(12) Uani 1 1 d . . . . .
H31A H -0.016767 0.302845 1.112979 0.126 Uiso 1 1 calc R U . . .
H31B H -0.109168 0.344079 1.075072 0.126 Uiso 1 1 calc R U . . .
H31C H 0.010987 0.359915 1.061570 0.126 Uiso 1 1 calc R U . . .
C32 C 0.21705(12) 0.03262(7) 0.89068(10) 0.0189(3) Uani 1 1 d . . . . .
C33 C 0.30953(12) 0.05462(7) 0.84612(10) 0.0191(3) Uani 1 1 d . . . . .
C34 C 0.36418(13) 0.02165(7) 0.78962(10) 0.0204(3) Uani 1 1 d . . . . .
C35 C 0.44347(13) 0.04612(8) 0.74497(11) 0.0237(4) Uani 1 1 d . . . . .
H35 H 0.479521 0.023139 0.706582 0.028 Uiso 1 1 calc R U . . .
C36 C 0.46957(13) 0.10404(8) 0.75670(11) 0.0250(4) Uani 1 1 d . . . . .
H36 H 0.523502 0.120689 0.725954 0.030 Uiso 1 1 calc R U . . .
C37 C 0.41838(14) 0.13786(8) 0.81237(11) 0.0258(4) Uani 1 1 d . . . . .
H37 H 0.436768 0.177563 0.820575 0.031 Uiso 1 1 calc R U . . .
C38 C 0.33943(13) 0.11280(8) 0.85623(11) 0.0225(3) Uani 1 1 d . . . . .
C39 C 0.40579(13) -0.07514(7) 0.75213(11) 0.0231(4) Uani 1 1 d . . . . .
C40 C 0.37363(14) -0.11367(8) 0.68927(11) 0.0253(4) Uani 1 1 d . . . . .
H40 H 0.304851 -0.111020 0.662822 0.030 Uiso 1 1 calc R U . . .
C41 C 0.44336(15) -0.15660(8) 0.66500(12) 0.0298(4) Uani 1 1 d . . . . .
C42 C 0.54397(15) -0.15854(8) 0.70373(12) 0.0315(4) Uani 1 1 d . . . . .
H42 H 0.591732 -0.187376 0.686949 0.038 Uiso 1 1 calc R U . . .
C43 C 0.57697(14) -0.11941(8) 0.76654(12) 0.0292(4) Uani 1 1 d . . . . .
C44 C 0.50611(13) -0.07778(8) 0.79151(11) 0.0252(4) Uani 1 1 d . . . . .
H44 H 0.526217 -0.051311 0.835232 0.030 Uiso 1 1 calc R U . . .
C45 C 0.41019(19) -0.19906(9) 0.59653(14) 0.0410(5) Uani 1 1 d . . . . .
H45A H 0.371038 -0.231133 0.620224 0.062 Uiso 1 1 calc R U . . .
H45B H 0.472738 -0.214402 0.571421 0.062 Uiso 1 1 calc R U . . .
H45C H 0.365224 -0.179233 0.553451 0.062 Uiso 1 1 calc R U . . .
C46 C 0.68775(15) -0.12038(10) 0.80610(14) 0.0378(5) Uani 1 1 d . . . . .
H46A H 0.708655 -0.160615 0.818480 0.057 Uiso 1 1 calc R U . . .
H46B H 0.690726 -0.097815 0.858189 0.057 Uiso 1 1 calc R U . . .
H46C H 0.735813 -0.103327 0.767336 0.057 Uiso 1 1 calc R U . . .
C47 C 0.33981(14) 0.17745(7) 0.97136(11) 0.0237(4) Uani 1 1 d . . . . .
C48 C 0.44201(14) 0.16345(8) 0.99984(11) 0.0255(4) Uani 1 1 d . . . . .
H48 H 0.477256 0.131712 0.975906 0.031 Uiso 1 1 calc R U . . .
C49 C 0.49243(14) 0.19609(8) 1.06351(11) 0.0250(4) Uani 1 1 d . . . . .
C50 C 0.43820(15) 0.24183(8) 1.09875(12) 0.0280(4) Uani 1 1 d . . . . .
H50 H 0.472224 0.264145 1.142520 0.034 Uiso 1 1 calc R U . . .
C51 C 0.33494(14) 0.25542(8) 1.07089(12) 0.0282(4) Uani 1 1 d . . . . .
C52 C 0.28601(14) 0.22302(8) 1.00610(11) 0.0259(4) Uani 1 1 d . . . . .
H52 H 0.216185 0.232052 0.985767 0.031 Uiso 1 1 calc R U . . .
C53 C 0.60440(15) 0.18163(8) 1.09184(12) 0.0294(4) Uani 1 1 d . . . . .
H53A H 0.617715 0.140387 1.081399 0.044 Uiso 1 1 calc R U . . .
H53B H 0.615931 0.189689 1.151901 0.044 Uiso 1 1 calc R U . . .
H53C H 0.652454 0.205395 1.060652 0.044 Uiso 1 1 calc R U . . .
C54 C 0.27527(17) 0.30362(9) 1.11057(14) 0.0401(5) Uani 1 1 d . . . . .
H54A H 0.212765 0.287566 1.134914 0.060 Uiso 1 1 calc R U . . .
H54B H 0.253670 0.332544 1.067884 0.060 Uiso 1 1 calc R U . . .
H54C H 0.320577 0.322115 1.154712 0.060 Uiso 1 1 calc R U . . .
C55 C 0.0171(7) -0.0903(5) 0.8730(7) 0.0191(15) Uani 0.5 1 d . U P A 1
C56 C 0.1105(3) -0.12214(17) 0.8795(2) 0.0291(8) Uani 0.5 1 d . U P A 1
H56 H 0.146797 -0.129510 0.932149 0.035 Uiso 0.5 1 calc R U P A 1
C57 C 0.1475(3) -0.14231(18) 0.8059(3) 0.0368(9) Uani 0.5 1 d . U P A 1
H57 H 0.210459 -0.164574 0.808271 0.044 Uiso 0.5 1 calc R U P A 1
C58 C 0.0967(3) -0.13144(18) 0.7293(3) 0.0344(9) Uani 0.5 1 d . U P A 1
H58 H 0.124775 -0.146171 0.679916 0.041 Uiso 0.5 1 calc R U P A 1
C59 C 0.0046(3) -0.09908(18) 0.7236(3) 0.0311(8) Uani 0.5 1 d . U P A 1
H59 H -0.029339 -0.090826 0.670291 0.037 Uiso 0.5 1 calc R U P A 1
C60 C -0.0381(7) -0.0786(6) 0.7966(7) 0.0314(17) Uani 0.5 1 d . U P A 1
H60 H -0.102340 -0.057517 0.794267 0.038 Uiso 0.5 1 calc R U P A 1
C61A C 0.0462(8) -0.0947(6) 0.8618(8) 0.030(2) Uani 0.5 1 d . U P B 2
H61A H 0.116631 -0.075321 0.866506 0.036 Uiso 0.5 1 calc R U P B 2
C62A C 0.0591(3) -0.15941(19) 0.8765(3) 0.0398(9) Uani 0.5 1 d . U P B 2
H62A H 0.117318 -0.167784 0.918772 0.048 Uiso 0.5 1 calc R U P B 2
H62B H 0.071801 -0.180249 0.823874 0.048 Uiso 0.5 1 calc R U P B 2
C63A C -0.0493(3) -0.17548(18) 0.9091(3) 0.0402(10) Uani 0.5 1 d . U P B 2
H63A H -0.105054 -0.176681 0.863121 0.048 Uiso 0.5 1 calc R U P B 2
H63B H -0.046752 -0.213280 0.938797 0.048 Uiso 0.5 1 calc R U P B 2
C64A C -0.0655(4) -0.1260(2) 0.9681(4) 0.0331(12) Uani 0.5 1 d . U P B 2
H64A H -0.141390 -0.118171 0.972467 0.040 Uiso 0.5 1 calc R U P B 2
H64B H -0.033140 -0.134645 1.024654 0.040 Uiso 0.5 1 calc R U P B 2
C65A C -0.0091(8) -0.0801(6) 0.7792(7) 0.038(2) Uani 0.5 1 d . U P B 2
H65A H 0.038960 -0.086104 0.734441 0.057 Uiso 0.5 1 calc R U P B 2
H65B H -0.031766 -0.039440 0.779369 0.057 Uiso 0.5 1 calc R U P B 2
H65C H -0.070706 -0.105369 0.769609 0.057 Uiso 0.5 1 calc R U P B 2

loop_
_atom_site_aniso_label
_atom_site_aniso_U_11
_atom_site_aniso_U_22
_atom_site_aniso_U_33
_atom_site_aniso_U_23
_atom_site_aniso_U_13
_atom_site_aniso_U_12
Fe1 0.01722(19) 0.0350(2) 0.0120(2) 0.00087(15) -0.00037(14) 0.00934(15)
O1 0.0377(7) 0.0259(6) 0.0179(6) -0.0033(5) -0.0082(5) 0.0066(5)
O2 0.0272(6) 0.0265(6) 0.0193(6) -0.0015(5) 0.0018(5) -0.0021(5)
O3 0.0196(6) 0.0273(6) 0.0290(7) -0.0050(5) 0.0077(5) 0.0008(5)
O4 0.0211(6) 0.0320(7) 0.0303(7) -0.0121(5) 0.0013(5) 0.0000(5)
O5 0.0254(19) 0.036(2) 0.0294(16) 0.0004(15) 0.0055(15) -0.0105(14)
O6A 0.016(3) 0.031(3) 0.037(4) 0.003(2) 0.009(2) 0.005(2)
N1 0.0141(6) 0.0231(7) 0.0146(7) -0.0029(5) -0.0017(5) 0.0029(5)
N2 0.0169(7) 0.0226(6) 0.0135(7) -0.0002(5) -0.0010(5) 0.0008(5)
N3 0.005(3) 0.021(2) 0.024(3) 0.001(2) 0.001(2) 0.002(2)
C1 0.0178(8) 0.0267(8) 0.0124(8) -0.0022(6) 0.0003(6) 0.0028(6)
C2 0.0207(8) 0.0325(9) 0.0145(8) 0.0007(7) 0.0032(6) 0.0025(7)
C3 0.0214(8) 0.0298(9) 0.0137(8) 0.0013(6) -0.0007(6) 0.0053(7)
C4 0.0180(8) 0.0239(8) 0.0133(8) -0.0017(6) -0.0030(6) 0.0032(6)
C5 0.0168(7) 0.0220(8) 0.0142(8) -0.0014(6) -0.0023(6) 0.0009(6)
C6 0.0165(7) 0.0217(8) 0.0161(8) -0.0021(6) -0.0032(6) 0.0019(6)
C7 0.0161(8) 0.0285(8) 0.0187(8) 0.0007(7) -0.0021(6) 0.0032(6)
C8 0.0150(8) 0.0289(8) 0.0188(8) -0.0001(7) -0.0004(6) 0.0030(7)
C9 0.0155(8) 0.0228(8) 0.0163(8) -0.0024(6) 0.0006(6) 0.0018(6)
C10 0.0133(7) 0.0245(8) 0.0165(8) 0.0013(6) -0.0003(6) 0.0010(6)
C11 0.0163(7) 0.0245(8) 0.0203(8) 0.0007(6) -0.0002(6) 0.0019(6)
C12 0.0154(7) 0.0319(9) 0.0163(8) 0.0013(7) -0.0014(6) 0.0009(6)
C13 0.0184(8) 0.0298(9) 0.0221(9) 0.0081(7) -0.0001(7) 0.0015(7)
C14 0.0251(8) 0.0246(8) 0.0246(9) 0.0038(7) 0.0014(7) 0.0031(7)
C15 0.0176(7) 0.0250(8) 0.0171(8) -0.0001(6) 0.0012(6) -0.0006(6)
C16 0.0298(10) 0.0298(9) 0.0191(9) -0.0046(7) -0.0064(8) 0.0068(7)
C17 0.0230(9) 0.0394(10) 0.0300(10) -0.0083(8) -0.0045(8) 0.0006(8)
C18 0.0255(10) 0.0408(11) 0.0305(11) -0.0075(8) 0.0019(8) 0.0028(7)
C19 0.0335(10) 0.0365(10) 0.0200(9) -0.0067(7) -0.0008(7) -0.0013(8)
C20 0.0329(10) 0.0315(9) 0.0227(9) -0.0016(7) -0.0021(7) -0.0031(8)
C21 0.0317(9) 0.0302(9) 0.0207(9) 0.0011(7) 0.0001(7) 0.0015(7)
C22 0.0231(8) 0.0237(8) 0.0261(9) -0.0012(7) -0.0022(7) 0.0020(7)
C23 0.0292(9) 0.0279(9) 0.0241(9) 0.0002(7) 0.0008(7) 0.0013(7)
C24 0.0265(9) 0.0315(9) 0.0354(11) 0.0018(8) 0.0007(8) 0.0019(7)
C25 0.0249(10) 0.0424(11) 0.0572(14) -0.0183(10) 0.0001(9) -0.0018(8)
C26 0.0268(10) 0.0601(14) 0.0585(15) -0.0358(12) 0.0024(10) -0.0003(10)
C27 0.0235(9) 0.0534(13) 0.0402(12) -0.0200(10) 0.0053(8) 0.0014(9)
C28 0.0325(11) 0.0699(15) 0.0392(13) -0.0154(11) 0.0101(10) -0.0094(11)
C29 0.0474(12) 0.0498(12) 0.0260(11) -0.0052(9) 0.0014(9) -0.0192(10)
C30 0.0336(10) 0.0477(12) 0.0400(12) 0.0046(10) 0.0045(9) -0.0058(9)
C31 0.0353(13) 0.122(3) 0.097(2) -0.083(2) 0.0146(14) -0.0130(15)
C32 0.0157(7) 0.0254(8) 0.0155(8) -0.0030(6) 0.0013(6) 0.0023(6)
C33 0.0149(7) 0.0268(8) 0.0153(8) 0.0012(6) -0.0009(6) 0.0023(6)
C34 0.0165(8) 0.0264(8) 0.0181(8) -0.0012(7) -0.0007(6) 0.0013(6)
C35 0.0200(8) 0.0331(9) 0.0185(9) 0.0012(7) 0.0039(6) 0.0037(7)
C36 0.0189(8) 0.0338(9) 0.0223(9) 0.0061(7) 0.0007(7) -0.0011(7)
C37 0.0242(8) 0.0278(9) 0.0252(9) 0.0015(7) -0.0005(7) -0.0015(7)
C38 0.0178(8) 0.0297(9) 0.0198(9) -0.0017(7) -0.0015(6) 0.0025(6)
C39 0.0224(8) 0.0267(8) 0.0212(9) 0.0012(7) 0.0088(7) 0.0012(7)
C40 0.0257(9) 0.0291(9) 0.0215(9) 0.0005(7) 0.0061(7) -0.0026(7)
C41 0.0381(10) 0.0266(9) 0.0259(10) -0.0012(7) 0.0127(8) -0.0041(8)
C42 0.0336(10) 0.0277(9) 0.0349(11) 0.0034(8) 0.0155(8) 0.0066(8)
C43 0.0258(9) 0.0322(9) 0.0306(10) 0.0087(8) 0.0098(8) 0.0029(7)
C44 0.0241(8) 0.0285(9) 0.0235(9) 0.0014(7) 0.0048(7) -0.0003(7)
C45 0.0522(13) 0.0350(11) 0.0375(12) -0.0101(9) 0.0156(10) -0.0070(9)
C46 0.0250(9) 0.0426(11) 0.0465(13) 0.0115(9) 0.0066(9) 0.0059(8)
C47 0.0247(8) 0.0249(8) 0.0218(9) -0.0007(7) 0.0031(7) -0.0042(7)
C48 0.0255(9) 0.0254(8) 0.0259(9) -0.0010(7) 0.0033(7) -0.0008(7)
C49 0.0265(9) 0.0261(8) 0.0224(9) 0.0038(7) 0.0026(7) -0.0059(7)
C50 0.0309(9) 0.0292(9) 0.0243(9) -0.0027(7) 0.0037(7) -0.0073(7)
C51 0.0290(9) 0.0282(9) 0.0282(10) -0.0027(7) 0.0068(7) -0.0048(7)
C52 0.0238(8) 0.0275(9) 0.0269(9) -0.0008(7) 0.0050(7) -0.0019(7)
C53 0.0306(10) 0.0291(9) 0.0280(10) 0.0000(7) -0.0018(8) -0.0036(7)
C54 0.0344(11) 0.0413(11) 0.0448(13) -0.0172(10) 0.0044(9) -0.0008(9)
C55 0.025(4) 0.020(2) 0.013(3) -0.007(2) 0.004(3) -0.001(3)
C56 0.037(2) 0.0229(18) 0.027(2) -0.0039(15) -0.0003(16) 0.0012(18)
C57 0.0239(18) 0.042(2) 0.045(2) -0.0146(18) 0.0047(16) 0.0031(16)
C58 0.0327(19) 0.042(2) 0.030(2) -0.0127(17) 0.0128(16) -0.0074(16)
C59 0.037(2) 0.038(2) 0.018(2) -0.0051(17) 0.0033(16) -0.0045(16)
C60 0.031(4) 0.033(3) 0.030(4) -0.003(3) 0.004(3) 0.003(3)
C61A 0.035(5) 0.034(3) 0.023(4) -0.007(2) 0.012(3) -0.001(4)
C62A 0.039(2) 0.040(2) 0.041(2) -0.0023(18) 0.0055(18) 0.004(2)
C63A 0.042(2) 0.035(2) 0.046(3) -0.0072(18) 0.0170(19) -0.0102(18)
C64A 0.030(3) 0.036(3) 0.035(3) 0.001(2) 0.008(2) -0.010(2)
C65A 0.044(6) 0.037(3) 0.033(5) -0.002(3) 0.000(3) -0.009(4)

loop_
_atom_type_symbol
_atom_type_description
_atom_type_scat_dispersion_real
_atom_type_scat_dispersion_imag
_atom_type_scat_source
C C 0.0181 0.0091 'International Tables Vol C Tables 4.2.6.8 and 6.1.1.4'
H H 0.0000 0.0000 'International Tables Vol C Tables 4.2.6.8 and 6.1.1.4'
Fe Fe -1.1336 3.1974 'International Tables Vol C Tables 4.2.6.8 and 6.1.1.4'
N N 0.0311 0.0180 'International Tables Vol C Tables 4.2.6.8 and 6.1.1.4'
O O 0.0492 0.0322 'International Tables Vol C Tables 4.2.6.8 and 6.1.1.4'

loop_
_geom_angle_atom_site_label_1
_geom_angle_atom_site_label_2
_geom_angle_atom_site_label_3
_geom_angle
_geom_angle_site_symmetry_1
_geom_angle_site_symmetry_3
_geom_angle_publ_flag
N3 Fe1 N3 180.0 3_557 . ?
N3 Fe1 N1 92.6(4) 3_557 3_557 ?
N3 Fe1 N1 87.4(4) . 3_557 ?
N3 Fe1 N1 87.4(4) 3_557 . ?
N3 Fe1 N1 92.6(4) . . ?
N1 Fe1 N1 180.0 3_557 . ?
N3 Fe1 N2 84.2(3) 3_557 3_557 ?
N3 Fe1 N2 95.8(3) . 3_557 ?
N1 Fe1 N2 90.81(5) 3_557 3_557 ?
N1 Fe1 N2 89.19(5) . 3_557 ?
N3 Fe1 N2 95.8(3) 3_557 . ?
N3 Fe1 N2 84.2(3) . . ?
N1 Fe1 N2 89.19(5) 3_557 . ?
N1 Fe1 N2 90.81(5) . . ?
N2 Fe1 N2 180.0 3_557 . ?
N3 Fe1 O6A 9.8(4) 3_557 3_557 ?
N3 Fe1 O6A 170.2(4) . 3_557 ?
N1 Fe1 O6A 87.3(3) 3_557 3_557 ?
N1 Fe1 O6A 92.7(3) . 3_557 ?
N2 Fe1 O6A 92.5(2) 3_557 3_557 ?
N2 Fe1 O6A 87.5(2) . 3_557 ?
N1 Fe1 O6A 92.7(3) 3_557 . ?
N1 Fe1 O6A 87.3(3) . . ?
N2 Fe1 O6A 87.5(2) 3_557 . ?
N2 Fe1 O6A 92.5(2) . . ?
O6A Fe1 O6A 180.0 3_557 . ?
C11 O1 C16 116.16(13) . . ?
C22 O2 C15 118.35(13) . . ?
C34 O3 C39 117.55(13) . . ?
C38 O4 C47 117.51(13) . . ?
C64A O6A C61A 111.8(8) . . ?
C64A O6A Fe1 118.7(6) . . ?
C61A O6A Fe1 127.0(8) . . ?
C1 N1 C4 105.47(13) . . ?
C1 N1 Fe1 127.94(10) . . ?
C4 N1 Fe1 126.58(11) . . ?
C6 N2 C9 105.73(13) . . ?
C6 N2 Fe1 126.47(11) . . ?
C9 N2 Fe1 127.74(11) . . ?
O5 N3 C55 113.9(9) . . ?
O5 N3 Fe1 125.2(7) . . ?
C55 N3 Fe1 120.8(8) . . ?
N1 C1 C32 125.86(15) . . ?
N1 C1 C2 110.29(14) . . ?
C32 C1 C2 123.84(15) . . ?
C3 C2 C1 106.79(15) . . ?
C2 C3 C4 107.44(14) . . ?
N1 C4 C5 125.70(15) . . ?
N1 C4 C3 109.97(14) . . ?
C5 C4 C3 124.31(15) . . ?
C6 C5 C4 124.99(15) . . ?
C6 C5 C10 119.79(14) . . ?
C4 C5 C10 115.19(14) . . ?
N2 C6 C5 125.37(14) . . ?
N2 C6 C7 110.09(14) . . ?
C5 C6 C7 124.50(14) . . ?
C8 C7 C6 107.20(14) . . ?
C7 C8 C9 106.94(15) . . ?
N2 C9 C32 125.24(15) . 3_557 ?
N2 C9 C8 110.04(14) . . ?
C32 C9 C8 124.71(15) 3_557 . ?
C15 C10 C11 117.40(15) . . ?
C15 C10 C5 120.52(14) . . ?
C11 C10 C5 121.67(14) . . ?
O1 C11 C12 122.98(15) . . ?
O1 C11 C10 115.60(14) . . ?
C12 C11 C10 121.42(15) . . ?
C11 C12 C13 119.27(16) . . ?
C14 C13 C12 120.86(15) . . ?
C13 C14 C15 118.83(16) . . ?
C14 C15 O2 119.54(15) . . ?
C14 C15 C10 122.15(15) . . ?
O2 C15 C10 118.25(14) . . ?
C21 C16 C17 122.02(17) . . ?
C21 C16 O1 118.55(17) . . ?
C17 C16 O1 119.42(17) . . ?
C16 C17 C18 119.69(18) . . ?
C17 C18 C19 118.30(19) . . ?
C17 C18 C28 121.19(19) . . ?
C19 C18 C28 120.49(19) . . ?
C20 C19 C18 122.22(18) . . ?
C19 C20 C21 118.62(17) . . ?
C19 C20 C29 121.20(17) . . ?
C21 C20 C29 120.17(18) . . ?
C16 C21 C20 119.13(18) . . ?
C27 C22 C23 120.92(17) . . ?
C27 C22 O2 115.80(16) . . ?
C23 C22 O2 123.20(16) . . ?
C22 C23 C24 119.87(17) . . ?
C23 C24 C25 119.03(18) . . ?
C23 C24 C30 119.98(18) . . ?
C25 C24 C30 120.98(18) . . ?
C26 C25 C24 121.35(19) . . ?
C25 C26 C27 118.99(19) . . ?
C25 C26 C31 120.7(2) . . ?
C27 C26 C31 120.2(2) . . ?
C22 C27 C26 119.81(19) . . ?
C9 C32 C1 123.83(15) 3_557 . ?
C9 C32 C33 119.89(14) 3_557 . ?
C1 C32 C33 116.11(14) . . ?
C34 C33 C38 116.80(15) . . ?
C34 C33 C32 124.11(15) . . ?
C38 C33 C32 118.92(14) . . ?
O3 C34 C35 122.15(15) . . ?
O3 C34 C33 116.51(14) . . ?
C35 C34 C33 121.25(16) . . ?
C36 C35 C34 119.73(16) . . ?
C37 C36 C35 120.84(16) . . ?
C36 C37 C38 118.66(17) . . ?
O4 C38 C37 120.49(16) . . ?
O4 C38 C33 116.75(15) . . ?
C37 C38 C33 122.71(16) . . ?
C40 C39 C44 121.54(16) . . ?
C40 C39 O3 117.38(15) . . ?
C44 C39 O3 121.01(16) . . ?
C39 C40 C41 119.35(17) . . ?
C42 C41 C40 118.87(17) . . ?
C42 C41 C45 120.77(18) . . ?
C40 C41 C45 120.35(18) . . ?
C41 C42 C43 121.90(17) . . ?
C44 C43 C42 118.69(17) . . ?
C44 C43 C46 119.71(18) . . ?
C42 C43 C46 121.58(17) . . ?
C39 C44 C43 119.62(17) . . ?
O4 C47 C52 115.57(15) . . ?
O4 C47 C48 123.04(16) . . ?
C52 C47 C48 121.32(16) . . ?
C47 C48 C49 119.66(17) . . ?
C48 C49 C50 119.06(17) . . ?
C48 C49 C53 119.07(16) . . ?
C50 C49 C53 121.86(16) . . ?
C51 C50 C49 121.28(17) . . ?
C52 C51 C50 119.07(17) . . ?
C52 C51 C54 119.60(17) . . ?
C50 C51 C54 121.32(17) . . ?
C47 C52 C51 119.59(17) . . ?
C56 C55 C60 123.1(8) . . ?
C56 C55 N3 122.7(9) . . ?
C60 C55 N3 113.9(9) . . ?
C57 C56 C55 116.7(5) . . ?
C58 C57 C56 122.3(4) . . ?
C57 C58 C59 120.4(4) . . ?
C58 C59 C60 119.8(5) . . ?
C55 C60 C59 117.6(8) . . ?
O6A C61A C65A 112.0(8) . . ?
O6A C61A C62A 102.1(8) . . ?
C65A C61A C62A 113.4(10) . . ?
C61A C62A C63A 101.3(4) . . ?
C64A C63A C62A 101.0(4) . . ?
O6A C64A C63A 104.8(5) . . ?

loop_
_geom_bond_atom_site_label_1
_geom_bond_atom_site_label_2
_geom_bond_distance
_geom_bond_site_symmetry_2
_geom_bond_publ_flag
Fe1 N3 1.906(11) 3_557 ?
Fe1 N3 1.906(11) . ?
Fe1 N1 1.9905(14) 3_557 ?
Fe1 N1 1.9906(14) . ?
Fe1 N2 2.0143(13) 3_557 ?
Fe1 N2 2.0143(13) . ?
Fe1 O6A 2.088(10) 3_557 ?
Fe1 O6A 2.088(10) . ?
O1 C11 1.380(2) . ?
O1 C16 1.403(2) . ?
O2 C22 1.389(2) . ?
O2 C15 1.394(2) . ?
O3 C34 1.379(2) . ?
O3 C39 1.398(2) . ?
O4 C38 1.383(2) . ?
O4 C47 1.385(2) . ?
O5 N3 1.259(12) . ?
O6A C64A 1.436(12) . ?
O6A C61A 1.455(9) . ?
N1 C1 1.377(2) . ?
N1 C4 1.379(2) . ?
N2 C6 1.376(2) . ?
N2 C9 1.379(2) . ?
N3 C55 1.446(8) . ?
C1 C32 1.392(2) . ?
C1 C2 1.439(2) . ?
C2 C3 1.347(2) . ?
C3 C4 1.435(2) . ?
C4 C5 1.394(2) . ?
C5 C6 1.386(2) . ?
C5 C10 1.498(2) . ?
C6 C7 1.441(2) . ?
C7 C8 1.350(2) . ?
C8 C9 1.443(2) . ?
C9 C32 1.387(2) 3_557 ?
C10 C15 1.395(2) . ?
C10 C11 1.399(2) . ?
C11 C12 1.389(2) . ?
C12 C13 1.391(2) . ?
C13 C14 1.382(3) . ?
C14 C15 1.389(2) . ?
C16 C21 1.377(3) . ?
C16 C17 1.379(3) . ?
C17 C18 1.390(3) . ?
C18 C19 1.392(3) . ?
C18 C28 1.502(3) . ?
C19 C20 1.386(3) . ?
C20 C21 1.399(3) . ?
C20 C29 1.504(3) . ?
C22 C27 1.384(3) . ?
C22 C23 1.384(3) . ?
C23 C24 1.387(3) . ?
C24 C25 1.391(3) . ?
C24 C30 1.505(3) . ?
C25 C26 1.387(3) . ?
C26 C27 1.392(3) . ?
C26 C31 1.511(3) . ?
C32 C33 1.502(2) . ?
C33 C34 1.398(2) . ?
C33 C38 1.398(2) . ?
C34 C35 1.392(2) . ?
C35 C36 1.383(3) . ?
C36 C37 1.377(3) . ?
C37 C38 1.387(2) . ?
C39 C40 1.383(2) . ?
C39 C44 1.389(2) . ?
C40 C41 1.399(3) . ?
C41 C42 1.388(3) . ?
C41 C45 1.507(3) . ?
C42 C43 1.394(3) . ?
C43 C44 1.391(3) . ?
C43 C46 1.509(3) . ?
C47 C52 1.388(2) . ?
C47 C48 1.389(2) . ?
C48 C49 1.389(2) . ?
C49 C50 1.397(3) . ?
C49 C53 1.505(3) . ?
C50 C51 1.397(3) . ?
C51 C52 1.391(3) . ?
C51 C54 1.507(3) . ?
C55 C56 1.394(9) . ?
C55 C60 1.396(15) . ?
C56 C57 1.374(6) . ?
C57 C58 1.371(6) . ?
C58 C59 1.387(6) . ?
C59 C60 1.400(9) . ?
C61A C65A 1.494(17) . ?
C61A C62A 1.515(14) . ?
C62A C63A 1.551(6) . ?
C63A C64A 1.501(7) . ?

loop_
_geom_hbond_atom_site_label_D
_geom_hbond_atom_site_label_H
_geom_hbond_atom_site_label_A
_geom_hbond_distance_DH
_geom_hbond_distance_HA
_geom_hbond_distance_DA
_geom_hbond_angle_DHA
_geom_hbond_site_symmetry_A
_geom_hbond_publ_flag
C65A^b H65B^b N1 0.98 2.63 3.311(12) 126.7 . yes

loop_
_geom_torsion_atom_site_label_1
_geom_torsion_atom_site_label_2
_geom_torsion_atom_site_label_3
_geom_torsion_atom_site_label_4
_geom_torsion
_geom_torsion_site_symmetry_1
_geom_torsion_site_symmetry_2
_geom_torsion_site_symmetry_3
_geom_torsion_site_symmetry_4
_geom_torsion_publ_flag
C4 N1 C1 C32 176.96(16) . . . . ?
Fe1 N1 C1 C32 -1.6(2) . . . . ?
C4 N1 C1 C2 -1.69(18) . . . . ?
Fe1 N1 C1 C2 179.70(11) . . . . ?
N1 C1 C2 C3 0.68(19) . . . . ?
C32 C1 C2 C3 -178.01(16) . . . . ?
C1 C2 C3 C4 0.61(19) . . . . ?
C1 N1 C4 C5 -176.20(16) . . . . ?
Fe1 N1 C4 C5 2.4(2) . . . . ?
C1 N1 C4 C3 2.06(18) . . . . ?
Fe1 N1 C4 C3 -179.30(11) . . . . ?
C2 C3 C4 N1 -1.71(19) . . . . ?
C2 C3 C4 C5 176.58(16) . . . . ?
N1 C4 C5 C6 -3.8(3) . . . . ?
C3 C4 C5 C6 178.15(16) . . . . ?
N1 C4 C5 C10 174.29(15) . . . . ?
C3 C4 C5 C10 -3.7(2) . . . . ?
C9 N2 C6 C5 -177.09(15) . . . . ?
Fe1 N2 C6 C5 0.3(2) . . . . ?
C9 N2 C6 C7 0.66(17) . . . . ?
Fe1 N2 C6 C7 178.03(11) . . . . ?
C4 C5 C6 N2 2.4(3) . . . . ?
C10 C5 C6 N2 -175.67(15) . . . . ?
C4 C5 C6 C7 -175.06(16) . . . . ?
C10 C5 C6 C7 6.9(2) . . . . ?
N2 C6 C7 C8 -1.13(19) . . . . ?
C5 C6 C7 C8 176.64(16) . . . . ?
C6 C7 C8 C9 1.09(19) . . . . ?
C6 N2 C9 C32 -178.83(15) . . . 3_557 ?
Fe1 N2 C9 C32 3.8(2) . . . 3_557 ?
C6 N2 C9 C8 0.03(17) . . . . ?
Fe1 N2 C9 C8 -177.30(11) . . . . ?
C7 C8 C9 N2 -0.73(19) . . . . ?
C7 C8 C9 C32 178.14(16) . . . 3_557 ?
C6 C5 C10 C15 83.5(2) . . . . ?
C4 C5 C10 C15 -94.69(18) . . . . ?
C6 C5 C10 C11 -103.96(19) . . . . ?
C4 C5 C10 C11 77.8(2) . . . . ?
C16 O1 C11 C12 10.2(2) . . . . ?
C16 O1 C11 C10 -169.62(15) . . . . ?
C15 C10 C11 O1 -177.72(14) . . . . ?
C5 C10 C11 O1 9.5(2) . . . . ?
C15 C10 C11 C12 2.4(2) . . . . ?
C5 C10 C11 C12 -170.31(15) . . . . ?
O1 C11 C12 C13 179.55(15) . . . . ?
C10 C11 C12 C13 -0.6(2) . . . . ?
C11 C12 C13 C14 -1.5(2) . . . . ?
C12 C13 C14 C15 1.8(3) . . . . ?
C13 C14 C15 O2 -177.05(15) . . . . ?
C13 C14 C15 C10 0.2(3) . . . . ?
C22 O2 C15 C14 -73.9(2) . . . . ?
C22 O2 C15 C10 108.79(17) . . . . ?
C11 C10 C15 C14 -2.2(2) . . . . ?
C5 C10 C15 C14 170.61(15) . . . . ?
C11 C10 C15 O2 175.03(14) . . . . ?
C5 C10 C15 O2 -12.1(2) . . . . ?
C11 O1 C16 C21 -106.55(19) . . . . ?
C11 O1 C16 C17 72.3(2) . . . . ?
C21 C16 C17 C18 1.3(3) . . . . ?
O1 C16 C17 C18 -177.57(17) . . . . ?
C16 C17 C18 C19 -0.7(3) . . . . ?
C16 C17 C18 C28 177.9(2) . . . . ?
C17 C18 C19 C20 -0.6(3) . . . . ?
C28 C18 C19 C20 -179.1(2) . . . . ?
C18 C19 C20 C21 1.2(3) . . . . ?
C18 C19 C20 C29 -179.82(19) . . . . ?
C17 C16 C21 C20 -0.6(3) . . . . ?
O1 C16 C21 C20 178.23(16) . . . . ?
C19 C20 C21 C16 -0.6(3) . . . . ?
C29 C20 C21 C16 -179.59(18) . . . . ?
C15 O2 C22 C27 162.60(16) . . . . ?
C15 O2 C22 C23 -20.6(2) . . . . ?
C27 C22 C23 C24 0.5(3) . . . . ?
O2 C22 C23 C24 -176.10(16) . . . . ?
C22 C23 C24 C25 -1.5(3) . . . . ?
C22 C23 C24 C30 177.15(18) . . . . ?
C23 C24 C25 C26 1.9(3) . . . . ?
C30 C24 C25 C26 -176.8(2) . . . . ?
C24 C25 C26 C27 -1.2(4) . . . . ?
C24 C25 C26 C31 176.7(3) . . . . ?
C23 C22 C27 C26 0.2(3) . . . . ?
O2 C22 C27 C26 177.0(2) . . . . ?
C25 C26 C27 C22 0.1(4) . . . . ?
C31 C26 C27 C22 -177.8(3) . . . . ?
N1 C1 C32 C9 3.8(3) . . . 3_557 ?
C2 C1 C32 C9 -177.76(16) . . . 3_557 ?
N1 C1 C32 C33 -171.52(15) . . . . ?
C2 C1 C32 C33 7.0(2) . . . . ?
C9 C32 C33 C34 85.3(2) 3_557 . . . ?
C1 C32 C33 C34 -99.24(19) . . . . ?
C9 C32 C33 C38 -99.53(19) 3_557 . . . ?
C1 C32 C33 C38 75.94(19) . . . . ?
C39 O3 C34 C35 29.5(2) . . . . ?
C39 O3 C34 C33 -153.80(15) . . . . ?
C38 C33 C34 O3 -177.64(14) . . . . ?
C32 C33 C34 O3 -2.4(2) . . . . ?
C38 C33 C34 C35 -0.9(2) . . . . ?
C32 C33 C34 C35 174.42(15) . . . . ?
O3 C34 C35 C36 176.96(15) . . . . ?
C33 C34 C35 C36 0.4(2) . . . . ?
C34 C35 C36 C37 0.3(3) . . . . ?
C35 C36 C37 C38 -0.4(3) . . . . ?
C47 O4 C38 C37 -53.3(2) . . . . ?
C47 O4 C38 C33 129.38(16) . . . . ?
C36 C37 C38 O4 -177.33(15) . . . . ?
C36 C37 C38 C33 -0.1(3) . . . . ?
C34 C33 C38 O4 178.05(14) . . . . ?
C32 C33 C38 O4 2.5(2) . . . . ?
C34 C33 C38 C37 0.7(2) . . . . ?
C32 C33 C38 C37 -174.79(15) . . . . ?
C34 O3 C39 C40 -136.18(16) . . . . ?
C34 O3 C39 C44 46.9(2) . . . . ?
C44 C39 C40 C41 0.4(3) . . . . ?
O3 C39 C40 C41 -176.51(15) . . . . ?
C39 C40 C41 C42 -1.3(3) . . . . ?
C39 C40 C41 C45 -179.91(17) . . . . ?
C40 C41 C42 C43 0.7(3) . . . . ?
C45 C41 C42 C43 179.30(18) . . . . ?
C41 C42 C43 C44 0.8(3) . . . . ?
C41 C42 C43 C46 -177.68(18) . . . . ?
C40 C39 C44 C43 1.1(3) . . . . ?
O3 C39 C44 C43 177.91(15) . . . . ?
C42 C43 C44 C39 -1.7(3) . . . . ?
C46 C43 C44 C39 176.84(17) . . . . ?
C38 O4 C47 C52 160.43(16) . . . . ?
C38 O4 C47 C48 -22.6(2) . . . . ?
O4 C47 C48 C49 -177.78(16) . . . . ?
C52 C47 C48 C49 -1.0(3) . . . . ?
C47 C48 C49 C50 1.2(3) . . . . ?
C47 C48 C49 C53 -178.04(16) . . . . ?
C48 C49 C50 C51 -0.3(3) . . . . ?
C53 C49 C50 C51 178.88(17) . . . . ?
C49 C50 C51 C52 -0.8(3) . . . . ?
C49 C50 C51 C54 178.18(18) . . . . ?
O4 C47 C52 C51 176.89(16) . . . . ?
C48 C47 C52 C51 -0.1(3) . . . . ?
C50 C51 C52 C47 1.0(3) . . . . ?
C54 C51 C52 C47 -177.97(18) . . . . ?
O5 N3 C55 C56 -90.9(11) . . . . ?
Fe1 N3 C55 C56 86.9(11) . . . . ?
O5 N3 C55 C60 83.4(12) . . . . ?
Fe1 N3 C55 C60 -98.9(11) . . . . ?
C60 C55 C56 C57 -0.1(12) . . . . ?
N3 C55 C56 C57 173.6(8) . . . . ?
C55 C56 C57 C58 0.8(7) . . . . ?
C56 C57 C58 C59 0.0(6) . . . . ?
C57 C58 C59 C60 -1.6(8) . . . . ?
C56 C55 C60 C59 -1.4(15) . . . . ?
N3 C55 C60 C59 -175.6(9) . . . . ?
C58 C59 C60 C55 2.2(13) . . . . ?
C64A O6A C61A C65A 103.0(11) . . . . ?
Fe1 O6A C61A C65A -95.2(12) . . . . ?
C64A O6A C61A C62A -18.6(11) . . . . ?
Fe1 O6A C61A C62A 143.1(8) . . . . ?
O6A C61A C62A C63A 37.4(9) . . . . ?
C65A C61A C62A C63A -83.2(7) . . . . ?
C61A C62A C63A C64A -43.0(7) . . . . ?
C61A O6A C64A C63A -9.0(10) . . . . ?
Fe1 O6A C64A C63A -172.5(5) . . . . ?
C62A C63A C64A O6A 32.0(6) . . . . ?
